data_1566778
loop_
_publ_author_name
'Somerville, Rosie J.'
'Campos, Jes\'us'
'Carmona, Ernesto'
'Grabowsky, Simon'
'Malaspina, Lorraine A.'
'Balcells, David'
'Hevia, Eva'
'Nova, Ainara'
'P\'erez-Jim\'enez, Marina'
'Borys, Andryj M.'

_publ_section_title
;
 Unmasking the constitution and bonding of the proposed lithium nickelate
 &#x201C;Li3NiPh3(solv)3&#x201D;: Revealing the hidden C6H4 ligand
;
_journal_name_full 'Chemical Science'
_journal_paper_doi 10.1039/D2SC01244H
_journal_year 2022
_chemical_formula_moiety 'C58 H73 Li6 Ni2 O4'
_chemical_formula_sum 'C58 H73 Li6 Ni2 O4'
_chemical_formula_weight 993.22
_chemical_melting_point ?
_chemical_properties_physical Air-sensitive,Moisture-sensitive
_space_group_crystal_system triclinic
_space_group_IT_number 2
_space_group_name_Hall '-P 1'
_space_group_name_H-M_alt 'P -1'
_atom_sites_solution_hydrogens mixed
_audit_creation_date 2021-07-21
_audit_creation_method
;
Olex2 1.3
(compiled 2020.11.12 svn.r5f609507 for OlexSys, GUI svn.r6272)
;
_audit_update_record
;
2021-12-09 deposited with the CCDC.	2022-04-11 downloaded from the CCDC.
;
_cell_angle_alpha 101.573(3)
_cell_angle_beta 103.502(4)
_cell_angle_gamma 101.439(3)
_cell_formula_units_Z 2
_cell_length_a 13.1760(12)
_cell_length_b 14.1453(12)
_cell_length_c 15.9321(15)
_cell_measurement_reflns_used 4764
_cell_measurement_temperature 193.0
_cell_measurement_theta_max 26.12
_cell_measurement_theta_min 2.32
_cell_volume 2733.3(4)
_computing_cell_refinement 'SAINT V8.38A (Bruker, 2018)'
_computing_data_reduction 'SAINT V8.38A (Bruker, 2018)'
_computing_molecular_graphics 'Olex2 1.3 (Dolomanov et al., 2009)'
_computing_publication_material 'Olex2 1.3 (Dolomanov et al., 2009)'
_computing_structure_refinement 'XL  (Sheldrick, 2008)'
_diffrn_ambient_temperature 193.0
_diffrn_measured_fraction_theta_full 0.999
_diffrn_measured_fraction_theta_max 0.996
_diffrn_measurement_device_type 'Bruker APEX-II CCD'
_diffrn_measurement_method '\f and \w scans'
_diffrn_radiation_type MoK\a
_diffrn_radiation_wavelength 0.71073
_diffrn_reflns_av_R_equivalents 0.1336
_diffrn_reflns_av_unetI/netI 0.1139
_diffrn_reflns_Laue_measured_fraction_full 0.999
_diffrn_reflns_Laue_measured_fraction_max 0.996
_diffrn_reflns_limit_h_max 16
_diffrn_reflns_limit_h_min -16
_diffrn_reflns_limit_k_max 17
_diffrn_reflns_limit_k_min -17
_diffrn_reflns_limit_l_max 19
_diffrn_reflns_limit_l_min -19
_diffrn_reflns_number 42749
_diffrn_reflns_point_group_measured_fraction_full 0.999
_diffrn_reflns_point_group_measured_fraction_max 0.996
_diffrn_reflns_theta_full 25.242
_diffrn_reflns_theta_max 26.511
_diffrn_reflns_theta_min 1.361
_diffrn_source_current 1.4
_diffrn_source_power 0.07
_diffrn_source_voltage 50.0
_diffrn_standards_number 0
_exptl_absorpt_coefficient_mu 0.731
_exptl_absorpt_correction_T_max 0.7454
_exptl_absorpt_correction_T_min 0.6444
_exptl_absorpt_correction_type multi-scan
_exptl_absorpt_process_details
;
SADABS-2016/2 (Bruker,2016/2) was used for absorption correction.
wR2(int) was 0.0935 before and 0.0664 after correction.
The Ratio of minimum to maximum transmission is 0.8645.
The \l/2 correction factor is Not present.
;
_exptl_crystal_colour orange
_exptl_crystal_colour_primary orange
_exptl_crystal_density_diffrn 1.207
_exptl_crystal_description prism
_exptl_crystal_F_000 1054
_exptl_crystal_size_max 0.25
_exptl_crystal_size_mid 0.21
_exptl_crystal_size_min 0.19
_refine_diff_density_max 1.283
_refine_diff_density_min -0.714
_refine_diff_density_rms 0.082
_refine_ls_extinction_method none
_refine_ls_goodness_of_fit_ref 1.003
_refine_ls_hydrogen_treatment mixed
_refine_ls_matrix_type full
_refine_ls_number_parameters 645
_refine_ls_number_reflns 11282
_refine_ls_number_restraints 24
_refine_ls_restrained_S_all 1.001
_refine_ls_R_factor_all 0.1336
_refine_ls_R_factor_gt 0.0624
_refine_ls_shift/su_max 0.000
_refine_ls_shift/su_mean 0.000
_refine_ls_structure_factor_coef Fsqd
_refine_ls_weighting_details 'w=1/[\s^2^(Fo^2^)+(0.0734P)^2^+2.3160P] where P=(Fo^2^+2Fc^2^)/3'
_refine_ls_weighting_scheme calc
_refine_ls_wR_factor_gt 0.1437
_refine_ls_wR_factor_ref 0.1806
_reflns_Friedel_coverage 0.000
_reflns_number_gt 6349
_reflns_number_total 11282
_reflns_threshold_expression 'I > 2\s(I)'
_cod_data_source_file d2sc01244h5.cif
_cod_data_source_block 3_a
_cod_depositor_comments
;
The following automatic conversions were performed:

data item '_chemical_melting_point' value 'not measured' was changed
to '?' -- the value is undefined or not given.

Automatic conversion script
Id: cif_fix_values 7556 2019-12-06 15:28:31Z antanas 
;
_cod_database_code 1566778
_shelx_shelxl_version_number 2014/7
_shelx_space_group_comment
;
The symmetry employed for this shelxl refinement is uniquely defined
by the following loop, which should always be used as a source of
symmetry information in preference to the above space-group names.
They are only intended as comments.
;
_olex2_refinement_description
;
1. Fixed Uiso
 At 1.2 times of:
  All C(H) groups, All C(H,H) groups
 At 1.5 times of:
  All C(H,H,H) groups
2. Rigid bond restraints
3. Uiso/Uaniso restraints and constraints
C48 \\sim C47 \\sim O4 \\sim C45 \\sim C46: within 2A with sigma of 0.00001 and
sigma for terminal atoms of 0.00002 within 2A
4.a Secondary CH2 refined with riding coordinates:
 C37(H37A,H37B), C39(H39A,H39B), C51(H51A,H51B), C41(H41A,H41B), C43(H43A,
 H43B), C47(H47A,H47B), C49(H49A,H49B)
4.b Aromatic/amide H refined with riding coordinates:
 C24(H24), C56(H56), C20(H20), C30(H30), C6(H6), C57(H57), C18(H18), C12(H12),
 C8(H8), C23(H23), C10(H10), C2(H2), C14(H14), C26(H26), C5(H5), C29(H29),
 C16(H16), C22(H22), C21(H21), C11(H11), C9(H9), C27(H27), C17(H17), C32(H32),
 C28(H28), C15(H15), C4(H4), C3(H3), C33(H33), C36(H36), C34(H34), C35(H35),
 C45(H45)
4.c Idealised Me refined as rotating group:
 C46(H46A,H46B,H46C), C40(H40A,H40B,H40C), C38(H38A,H38B,H38C), C42(H42A,H42B,
 H42C), C44(H44A,H44B,H44C), C50(H50A,H50B,H50C), C52(H52A,H52B,H52C), C48(H48A,
 H48B,H48C)
;
_olex2_submission_special_instructions 'No special instructions were received'

loop_
_space_group_symop_operation_xyz
'x, y, z'
'-x, -y, -z'

loop_
_atom_site_label
_atom_site_type_symbol
_atom_site_fract_x
_atom_site_fract_y
_atom_site_fract_z
_atom_site_U_iso_or_equiv
_atom_site_adp_type
_atom_site_occupancy
_atom_site_site_symmetry_order
_atom_site_calc_flag
_atom_site_refinement_flags_posn
_atom_site_refinement_flags_adp
_atom_site_refinement_flags_occupancy
_atom_site_disorder_assembly
_atom_site_disorder_group
Ni2 Ni 0.41002(5) 0.60710(4) 0.76212(4) 0.02874(17) Uani 1 1 d . . . . .
Ni1 Ni 0.25928(5) 0.43586(4) 0.73973(4) 0.02861(16) Uani 1 1 d . . . . .
O1 O 0.0192(3) 0.1701(3) 0.7229(3) 0.0533(10) Uani 1 1 d . . . . .
O3 O 0.6625(3) 0.8749(3) 0.8252(3) 0.0497(9) Uani 1 1 d . . . . .
O2 O 0.1250(3) 0.6997(3) 0.8105(3) 0.0527(10) Uani 1 1 d . . . . .
C54 C 0.2702(3) 0.5418(3) 0.6785(3) 0.0290(10) Uani 1 1 d . . . . .
C53 C 0.3480(3) 0.4842(3) 0.6681(3) 0.0289(10) Uani 1 1 d . . . . .
O4 O 0.5769(4) 0.3686(4) 0.7996(4) 0.0856(6) Uani 1 1 d . U . . .
C58 C 0.3588(4) 0.4485(4) 0.5811(3) 0.0318(10) Uani 1 1 d . . . . .
H58 H 0.410(4) 0.410(4) 0.572(3) 0.038 Uiso 1 1 d . U . . .
C19 C 0.3949(3) 0.7357(3) 0.8204(3) 0.0312(10) Uani 1 1 d . . . . .
C7 C 0.1379(4) 0.4397(3) 0.7890(3) 0.0336(11) Uani 1 1 d . . . . .
C13 C 0.2983(4) 0.3129(4) 0.7554(3) 0.0333(11) Uani 1 1 d . . . . .
C25 C 0.5638(4) 0.6162(4) 0.8003(3) 0.0350(11) Uani 1 1 d . . . . .
C55 C 0.2053(4) 0.5596(4) 0.6014(3) 0.0313(10) Uani 1 1 d . . . . .
H55 H 0.147(4) 0.592(4) 0.603(3) 0.038 Uiso 1 1 d . U . . .
C24 C 0.3487(4) 0.7983(4) 0.7736(4) 0.0392(12) Uani 1 1 d . . . . .
H24 H 0.3248 0.7765 0.7102 0.047 Uiso 1 1 calc R U . . .
C56 C 0.2180(4) 0.5238(4) 0.5176(3) 0.0383(12) Uani 1 1 d . . . . .
H56 H 0.1746 0.5364 0.4666 0.046 Uiso 1 1 calc R U . . .
C20 C 0.4249(4) 0.7732(4) 0.9135(3) 0.0443(13) Uani 1 1 d . . . . .
H20 H 0.4560 0.7350 0.9501 0.053 Uiso 1 1 calc R U . . .
C30 C 0.6222(4) 0.5837(4) 0.7409(4) 0.0397(12) Uani 1 1 d . . . . .
H30 H 0.5839 0.5580 0.6794 0.048 Uiso 1 1 calc R U . . .
C6 C 0.0450(5) 0.1586(4) 0.4984(3) 0.0452(13) Uani 1 1 d . . . . .
H6 H 0.1112 0.1399 0.5097 0.054 Uiso 1 1 calc R U . . .
C1 C 0.0449(4) 0.2555(4) 0.5406(3) 0.0394(12) Uani 1 1 d . . . . .
C57 C 0.2951(4) 0.4686(4) 0.5078(3) 0.0366(11) Uani 1 1 d . . . . .
H57 H 0.3033 0.4451 0.4502 0.044 Uiso 1 1 calc R U . . .
C18 C 0.3085(4) 0.2415(4) 0.6854(4) 0.0432(13) Uani 1 1 d . . . . .
H18 H 0.2902 0.2509 0.6269 0.052 Uiso 1 1 calc R U . . .
C37 C -0.0897(5) 0.1177(5) 0.6696(4) 0.0571(16) Uani 1 1 d . . . . .
H37A H -0.1091 0.0516 0.6819 0.068 Uiso 1 1 calc R U . . .
H37B H -0.0935 0.1067 0.6054 0.068 Uiso 1 1 calc R U . . .
C12 C 0.1402(4) 0.4284(4) 0.8755(3) 0.0425(12) Uani 1 1 d . . . . .
H12 H 0.2057 0.4228 0.9122 0.051 Uiso 1 1 calc R U . . .
C8 C 0.0381(4) 0.4491(4) 0.7426(4) 0.0393(12) Uani 1 1 d . . . . .
H8 H 0.0305 0.4593 0.6845 0.047 Uiso 1 1 calc R U . . .
C23 C 0.3361(5) 0.8886(4) 0.8134(4) 0.0492(14) Uani 1 1 d . . . . .
H23 H 0.3053 0.9278 0.7778 0.059 Uiso 1 1 calc R U . . .
C10 C -0.0422(5) 0.4326(4) 0.8602(4) 0.0521(15) Uani 1 1 d . . . . .
H10 H -0.1023 0.4297 0.8838 0.063 Uiso 1 1 calc R U . . .
C2 C -0.0570(4) 0.2741(4) 0.5182(4) 0.0479(14) Uani 1 1 d . . . . .
H2 H -0.0631 0.3388 0.5433 0.057 Uiso 1 1 calc R U . . .
C31 C 0.5068(5) 0.7566(4) 0.6120(4) 0.0482(14) Uani 1 1 d . . . . .
C14 C 0.3233(4) 0.2886(4) 0.8368(4) 0.0463(13) Uani 1 1 d . . . . .
H14 H 0.3148 0.3318 0.8871 0.056 Uiso 1 1 calc R U . . .
C26 C 0.6293(4) 0.6548(4) 0.8892(3) 0.0420(12) Uani 1 1 d . . . . .
H26 H 0.5969 0.6795 0.9335 0.050 Uiso 1 1 calc R U . . .
C5 C -0.0461(5) 0.0891(4) 0.4414(4) 0.0563(16) Uani 1 1 d . . . . .
H5 H -0.0412 0.0244 0.4147 0.068 Uiso 1 1 calc R U . . .
C29 C 0.7297(4) 0.5867(4) 0.7658(4) 0.0491(14) Uani 1 1 d . . . . .
H29 H 0.7639 0.5640 0.7222 0.059 Uiso 1 1 calc R U . . .
C16 C 0.3712(5) 0.1418(4) 0.7803(5) 0.0585(17) Uani 1 1 d . . . . .
H16 H 0.3980 0.0859 0.7892 0.070 Uiso 1 1 calc R U . . .
C22 C 0.3672(5) 0.9221(4) 0.9032(4) 0.0560(16) Uani 1 1 d . . . . .
H22 H 0.3592 0.9851 0.9312 0.067 Uiso 1 1 calc R U . . .
C21 C 0.4108(5) 0.8642(5) 0.9539(4) 0.0579(16) Uani 1 1 d . . . . .
H21 H 0.4314 0.8867 1.0172 0.070 Uiso 1 1 calc R U . . .
C11 C 0.0536(5) 0.4249(4) 0.9093(4) 0.0516(14) Uani 1 1 d . . . . .
H11 H 0.0605 0.4170 0.9680 0.062 Uiso 1 1 calc R U . . .
C9 C -0.0505(4) 0.4446(4) 0.7756(4) 0.0525(15) Uani 1 1 d . . . . .
H9 H -0.1168 0.4498 0.7399 0.063 Uiso 1 1 calc R U . . .
C27 C 0.7378(4) 0.6587(5) 0.9159(4) 0.0524(15) Uani 1 1 d . . . . .
H27 H 0.7780 0.6861 0.9769 0.063 Uiso 1 1 calc R U . . .
C17 C 0.3441(5) 0.1574(4) 0.6966(4) 0.0562(16) Uani 1 1 d . . . . .
H17 H 0.3495 0.1112 0.6466 0.067 Uiso 1 1 calc R U . . .
C39 C 0.0486(6) 0.1503(5) 0.8082(4) 0.0696(19) Uani 1 1 d . . . . .
H39A H -0.0131 0.1483 0.8339 0.084 Uiso 1 1 calc R U . . .
H39B H 0.1097 0.2056 0.8484 0.084 Uiso 1 1 calc R U . . .
C32 C 0.6023(5) 0.7504(5) 0.5944(4) 0.0615(17) Uani 1 1 d . . . . .
H32 H 0.6280 0.6939 0.6032 0.074 Uiso 1 1 calc R U . . .
C28 C 0.7880(4) 0.6230(5) 0.8544(4) 0.0580(17) Uani 1 1 d . . . . .
H28 H 0.8620 0.6232 0.8729 0.070 Uiso 1 1 calc R U . . .
C15 C 0.3596(5) 0.2064(5) 0.8499(4) 0.0569(16) Uani 1 1 d . . . . .
H15 H 0.3764 0.1952 0.9078 0.068 Uiso 1 1 calc R U . . .
C4 C -0.1427(6) 0.1122(5) 0.4228(4) 0.069(2) Uani 1 1 d . . . . .
H4 H -0.2051 0.0642 0.3829 0.083 Uiso 1 1 calc R U . . .
C3 C -0.1494(5) 0.2052(5) 0.4622(4) 0.0661(19) Uani 1 1 d . . . . .
H3 H -0.2168 0.2220 0.4511 0.079 Uiso 1 1 calc R U . . .
C51 C 0.6448(6) 0.9664(5) 0.8643(5) 0.074(2) Uani 1 1 d . . . . .
H51A H 0.6949 0.9932 0.9254 0.089 Uiso 1 1 calc R U . . .
H51B H 0.5702 0.9541 0.8697 0.089 Uiso 1 1 calc R U . . .
C41 C 0.1056(6) 0.7446(7) 0.8902(5) 0.082(2) Uani 1 1 d . . . . .
H41A H 0.0269 0.7349 0.8810 0.099 Uiso 1 1 calc R U . . .
H41B H 0.1398 0.8173 0.9074 0.099 Uiso 1 1 calc R U . . .
C33 C 0.6638(7) 0.8197(7) 0.5651(5) 0.084(2) Uani 1 1 d . . . . .
H33 H 0.7289 0.8096 0.5535 0.101 Uiso 1 1 calc R U . . .
C36 C 0.4764(6) 0.8435(5) 0.5984(4) 0.0676(18) Uani 1 1 d . . . . .
H36 H 0.4110 0.8538 0.6093 0.081 Uiso 1 1 calc R U . . .
C43 C 0.0819(5) 0.7441(5) 0.7372(5) 0.0657(18) Uani 1 1 d . . . . .
H43A H 0.0978 0.8172 0.7613 0.079 Uiso 1 1 calc R U . . .
H43B H 0.1199 0.7316 0.6909 0.079 Uiso 1 1 calc R U . . .
C47 C 0.6287(6) 0.3776(6) 0.8978(6) 0.0856(6) Uani 1 1 d . U . . .
H47A H 0.6226 0.3098 0.9070 0.103 Uiso 1 1 calc R U . . .
H47B H 0.7064 0.4115 0.9135 0.103 Uiso 1 1 calc R U . . .
C46 C 0.5803(6) 0.3107(6) 0.6557(5) 0.0856(6) Uani 1 1 d . U . . .
H46A H 0.6285 0.2895 0.6216 0.128 Uiso 1 1 calc R U . . .
H46B H 0.5744 0.3776 0.6512 0.128 Uiso 1 1 calc R U . . .
H46C H 0.5086 0.2637 0.6314 0.128 Uiso 1 1 calc R U . . .
C40 C 0.0798(7) 0.0556(6) 0.8045(5) 0.092(3) Uani 1 1 d . . . . .
H40A H 0.0162 -0.0004 0.7733 0.139 Uiso 1 1 calc R U . . .
H40B H 0.1092 0.0505 0.8654 0.139 Uiso 1 1 calc R U . . .
H40C H 0.1347 0.0536 0.7725 0.139 Uiso 1 1 calc R U . . .
C34 C 0.6319(8) 0.9028(6) 0.5526(5) 0.095(3) Uani 1 1 d . . . . .
H34 H 0.6737 0.9515 0.5325 0.114 Uiso 1 1 calc R U . . .
C49 C 0.7694(6) 0.8768(6) 0.8213(5) 0.082(2) Uani 1 1 d . . . . .
H49A H 0.7881 0.9202 0.7826 0.099 Uiso 1 1 calc R U . . .
H49B H 0.7712 0.8085 0.7926 0.099 Uiso 1 1 calc R U . . .
C38 C -0.1684(6) 0.1750(6) 0.6894(6) 0.084(2) Uani 1 1 d . . . . .
H38A H -0.1617 0.2319 0.6627 0.125 Uiso 1 1 calc R U . . .
H38B H -0.1534 0.1994 0.7542 0.125 Uiso 1 1 calc R U . . .
H38C H -0.2419 0.1315 0.6642 0.125 Uiso 1 1 calc R U . . .
C42 C 0.1485(6) 0.7016(6) 0.9596(5) 0.090(2) Uani 1 1 d . . . . .
H42A H 0.1089 0.6313 0.9453 0.134 Uiso 1 1 calc R U . . .
H42B H 0.1410 0.7377 1.0162 0.134 Uiso 1 1 calc R U . . .
H42C H 0.2251 0.7062 0.9650 0.134 Uiso 1 1 calc R U . . .
C35 C 0.5377(8) 0.9138(6) 0.5700(5) 0.091(3) Uani 1 1 d . . . . .
H35 H 0.5140 0.9715 0.5622 0.109 Uiso 1 1 calc R U . . .
C45 C 0.6254(6) 0.3129(6) 0.7525(6) 0.0856(6) Uani 1 1 d . U . . .
H45 H 0.6783 0.2806 0.7754 0.103 Uiso 1 1 calc R U . . .
C44 C -0.0325(6) 0.7051(7) 0.6960(5) 0.095(3) Uani 1 1 d . . . . .
H44A H -0.0547 0.7339 0.6458 0.143 Uiso 1 1 calc R U . . .
H44B H -0.0712 0.7226 0.7400 0.143 Uiso 1 1 calc R U . . .
H44C H -0.0494 0.6323 0.6742 0.143 Uiso 1 1 calc R U . . .
C50 C 0.8529(6) 0.9127(7) 0.9090(6) 0.111(3) Uani 1 1 d . . . . .
H50A H 0.9198 0.8958 0.9025 0.166 Uiso 1 1 calc R U . . .
H50B H 0.8275 0.8808 0.9521 0.166 Uiso 1 1 calc R U . . .
H50C H 0.8667 0.9853 0.9303 0.166 Uiso 1 1 calc R U . . .
C52 C 0.6596(10) 1.0418(7) 0.8143(6) 0.132(4) Uani 1 1 d . . . . .
H52A H 0.6164 1.0134 0.7518 0.198 Uiso 1 1 calc R U . . .
H52B H 0.7360 1.0628 0.8170 0.198 Uiso 1 1 calc R U . . .
H52C H 0.6363 1.0996 0.8405 0.198 Uiso 1 1 calc R U . . .
C48 C 0.5802(6) 0.4319(6) 0.9563(6) 0.0856(6) Uani 1 1 d . U . . .
H48A H 0.5021 0.4020 0.9380 0.128 Uiso 1 1 calc R U . . .
H48B H 0.5941 0.5016 0.9532 0.128 Uiso 1 1 calc R U . . .
H48C H 0.6112 0.4292 1.0177 0.128 Uiso 1 1 calc R U . . .
Li2 Li 0.2227(7) 0.6133(6) 0.7948(5) 0.0386(19) Uani 1 1 d . . . . .
Li1 Li 0.1070(7) 0.2749(6) 0.6884(6) 0.045(2) Uani 1 1 d . . . . .
Li3 Li 0.4627(7) 0.4365(7) 0.7676(6) 0.0392(19) Uani 1 1 d . . . . .
Li5 Li 0.1725(7) 0.3799(7) 0.5707(6) 0.044(2) Uani 1 1 d . . . . .
Li4 Li 0.5436(7) 0.7637(6) 0.7580(6) 0.042(2) Uani 1 1 d . . . . .
Li6 Li 0.3910(8) 0.6279(7) 0.6046(6) 0.053(2) Uani 1 1 d . . . . .

loop_
_atom_site_aniso_label
_atom_site_aniso_U_11
_atom_site_aniso_U_22
_atom_site_aniso_U_33
_atom_site_aniso_U_23
_atom_site_aniso_U_13
_atom_site_aniso_U_12
Ni2 0.0252(3) 0.0284(3) 0.0317(3) 0.0067(3) 0.0079(3) 0.0062(3)
Ni1 0.0245(3) 0.0290(3) 0.0334(3) 0.0099(3) 0.0090(3) 0.0066(3)
O1 0.049(2) 0.051(2) 0.053(2) 0.018(2) 0.0139(19) -0.0071(19)
O3 0.044(2) 0.041(2) 0.059(2) 0.0055(19) 0.0178(19) 0.0046(18)
O2 0.046(2) 0.044(2) 0.070(3) 0.005(2) 0.027(2) 0.0142(19)
C54 0.024(2) 0.028(2) 0.037(3) 0.010(2) 0.0099(19) 0.0059(19)
C53 0.023(2) 0.032(3) 0.031(2) 0.011(2) 0.0078(19) 0.005(2)
O4 0.0660(11) 0.0763(11) 0.1255(12) 0.0441(10) 0.0245(10) 0.0280(10)
C58 0.032(3) 0.032(3) 0.034(3) 0.006(2) 0.014(2) 0.008(2)
C19 0.021(2) 0.030(3) 0.038(3) 0.005(2) 0.0084(19) 0.001(2)
C7 0.032(3) 0.029(3) 0.038(3) 0.009(2) 0.012(2) 0.001(2)
C13 0.023(2) 0.036(3) 0.039(3) 0.014(2) 0.006(2) 0.002(2)
C25 0.031(3) 0.031(3) 0.040(3) 0.011(2) 0.007(2) 0.005(2)
C55 0.025(2) 0.029(3) 0.039(3) 0.011(2) 0.006(2) 0.007(2)
C24 0.040(3) 0.033(3) 0.046(3) 0.011(2) 0.016(2) 0.008(2)
C56 0.041(3) 0.036(3) 0.036(3) 0.013(2) 0.004(2) 0.012(2)
C20 0.037(3) 0.046(3) 0.042(3) 0.001(3) 0.007(2) 0.008(3)
C30 0.031(3) 0.040(3) 0.051(3) 0.015(3) 0.014(2) 0.010(2)
C6 0.052(3) 0.039(3) 0.043(3) 0.011(3) 0.013(3) 0.008(3)
C1 0.039(3) 0.037(3) 0.037(3) 0.010(2) 0.004(2) 0.003(2)
C57 0.045(3) 0.036(3) 0.029(2) 0.007(2) 0.012(2) 0.010(2)
C18 0.039(3) 0.035(3) 0.051(3) 0.012(3) 0.004(2) 0.010(2)
C37 0.050(4) 0.048(4) 0.067(4) 0.017(3) 0.015(3) -0.001(3)
C12 0.035(3) 0.050(3) 0.046(3) 0.015(3) 0.016(2) 0.012(3)
C8 0.034(3) 0.038(3) 0.046(3) 0.009(2) 0.012(2) 0.010(2)
C23 0.049(3) 0.034(3) 0.068(4) 0.017(3) 0.019(3) 0.012(3)
C10 0.045(3) 0.052(4) 0.064(4) 0.010(3) 0.033(3) 0.008(3)
C2 0.041(3) 0.041(3) 0.051(3) 0.014(3) -0.006(3) 0.008(3)
C31 0.062(4) 0.041(3) 0.045(3) 0.017(3) 0.024(3) 0.005(3)
C14 0.041(3) 0.048(3) 0.056(3) 0.026(3) 0.014(3) 0.013(3)
C26 0.032(3) 0.050(3) 0.042(3) 0.016(3) 0.008(2) 0.004(2)
C5 0.077(5) 0.039(3) 0.042(3) 0.008(3) 0.007(3) 0.006(3)
C29 0.035(3) 0.058(4) 0.065(4) 0.025(3) 0.024(3) 0.017(3)
C16 0.049(4) 0.034(3) 0.092(5) 0.030(3) 0.008(3) 0.012(3)
C22 0.056(4) 0.031(3) 0.075(4) -0.002(3) 0.023(3) 0.008(3)
C21 0.062(4) 0.053(4) 0.048(3) -0.008(3) 0.013(3) 0.013(3)
C11 0.055(4) 0.060(4) 0.048(3) 0.018(3) 0.025(3) 0.017(3)
C9 0.030(3) 0.058(4) 0.065(4) 0.008(3) 0.013(3) 0.011(3)
C27 0.037(3) 0.064(4) 0.046(3) 0.020(3) -0.001(3) 0.000(3)
C17 0.053(4) 0.030(3) 0.079(4) 0.007(3) 0.012(3) 0.012(3)
C39 0.078(5) 0.063(4) 0.054(4) 0.016(3) 0.016(3) -0.011(4)
C32 0.078(5) 0.064(4) 0.052(4) 0.017(3) 0.034(3) 0.020(4)
C28 0.026(3) 0.072(4) 0.081(5) 0.043(4) 0.009(3) 0.008(3)
C15 0.055(4) 0.055(4) 0.069(4) 0.040(3) 0.011(3) 0.018(3)
C4 0.070(5) 0.049(4) 0.060(4) 0.020(3) -0.015(3) -0.016(3)
C3 0.045(4) 0.066(5) 0.072(4) 0.029(4) -0.013(3) 0.004(3)
C51 0.070(5) 0.053(4) 0.091(5) 0.003(4) 0.032(4) 0.000(4)
C41 0.060(4) 0.117(7) 0.080(5) 0.029(5) 0.029(4) 0.032(5)
C33 0.082(5) 0.101(7) 0.062(4) 0.009(4) 0.040(4) -0.006(5)
C36 0.065(4) 0.071(5) 0.070(4) 0.035(4) 0.018(3) 0.011(4)
C43 0.070(5) 0.064(4) 0.081(5) 0.035(4) 0.028(4) 0.032(4)
C47 0.0660(11) 0.0763(11) 0.1255(12) 0.0441(10) 0.0244(10) 0.0280(10)
C46 0.0660(11) 0.0763(11) 0.1255(12) 0.0440(10) 0.0244(10) 0.0281(10)
C40 0.108(7) 0.078(6) 0.083(5) 0.043(5) 0.008(5) 0.007(5)
C34 0.137(8) 0.071(6) 0.062(5) 0.020(4) 0.042(5) -0.024(5)
C49 0.055(4) 0.076(5) 0.103(6) 0.013(5) 0.021(4) 0.001(4)
C38 0.064(5) 0.072(5) 0.117(7) 0.023(5) 0.039(5) 0.007(4)
C42 0.086(6) 0.115(7) 0.088(6) 0.053(5) 0.036(5) 0.031(5)
C35 0.130(8) 0.074(5) 0.082(5) 0.049(5) 0.034(5) 0.019(5)
C45 0.0660(11) 0.0763(11) 0.1255(12) 0.0440(10) 0.0244(10) 0.0281(10)
C44 0.071(5) 0.119(7) 0.087(6) 0.046(5) 0.010(4) 0.001(5)
C50 0.060(5) 0.100(7) 0.135(8) 0.012(6) -0.013(5) 0.003(5)
C52 0.225(13) 0.077(6) 0.108(7) 0.041(6) 0.046(8) 0.052(7)
C48 0.0660(11) 0.0763(11) 0.1255(12) 0.0441(10) 0.0244(10) 0.0280(10)
Li2 0.042(5) 0.040(5) 0.033(4) 0.005(4) 0.015(4) 0.011(4)
Li1 0.038(5) 0.026(4) 0.065(6) 0.003(4) 0.015(4) 0.001(4)
Li3 0.030(4) 0.042(5) 0.049(5) 0.018(4) 0.012(4) 0.007(4)
Li5 0.042(5) 0.038(5) 0.043(5) 0.008(4) 0.009(4) -0.003(4)
Li4 0.036(5) 0.037(5) 0.057(6) 0.017(4) 0.020(4) 0.002(4)
Li6 0.065(6) 0.052(6) 0.039(5) 0.015(4) 0.022(5) 0.002(5)

loop_
_atom_type_symbol
_atom_type_description
_atom_type_scat_dispersion_real
_atom_type_scat_dispersion_imag
_atom_type_scat_source
C C 0.0033 0.0016 'International Tables Vol C Tables 4.2.6.8 and 6.1.1.4'
H H 0.0000 0.0000 'International Tables Vol C Tables 4.2.6.8 and 6.1.1.4'
Li Li -0.0003 0.0001 'International Tables Vol C Tables 4.2.6.8 and 6.1.1.4'
Ni Ni 0.3393 1.1124 'International Tables Vol C Tables 4.2.6.8 and 6.1.1.4'
O O 0.0106 0.0060 'International Tables Vol C Tables 4.2.6.8 and 6.1.1.4'

loop_
_geom_angle_atom_site_label_1
_geom_angle_atom_site_label_2
_geom_angle_atom_site_label_3
_geom_angle
_geom_angle_site_symmetry_1
_geom_angle_site_symmetry_3
_geom_angle_publ_flag
C54 Ni2 Ni1 45.82(13) . . ?
C54 Ni2 C53 44.06(18) . . ?
C54 Ni2 C19 104.35(19) . . ?
C54 Ni2 C25 148.9(2) . . ?
C54 Ni2 Li2 55.0(2) . . ?
C54 Ni2 Li3 93.3(2) . . ?
C54 Ni2 Li4 127.0(2) . . ?
C54 Ni2 Li6 65.3(3) . . ?
C53 Ni2 Ni1 45.61(13) . . ?
C53 Ni2 C19 147.96(19) . . ?
C53 Ni2 C25 105.3(2) . . ?
C53 Ni2 Li2 93.4(2) . . ?
C53 Ni2 Li3 55.5(2) . . ?
C53 Ni2 Li4 126.8(2) . . ?
C53 Ni2 Li6 65.3(3) . . ?
C19 Ni2 Ni1 121.22(13) . . ?
C19 Ni2 C25 105.2(2) . . ?
C19 Ni2 Li2 62.5(2) . . ?
C19 Ni2 Li3 151.5(2) . . ?
C19 Ni2 Li4 62.5(2) . . ?
C19 Ni2 Li6 99.8(3) . . ?
C25 Ni2 Ni1 121.74(14) . . ?
C25 Ni2 Li2 152.2(2) . . ?
C25 Ni2 Li3 64.1(2) . . ?
C25 Ni2 Li4 61.4(2) . . ?
C25 Ni2 Li6 100.0(3) . . ?
Li2 Ni2 Ni1 59.52(19) . . ?
Li3 Ni2 Ni1 58.23(18) . . ?
Li3 Ni2 Li2 113.9(3) . . ?
Li4 Ni2 Ni1 171.5(2) . . ?
Li4 Ni2 Li2 122.1(3) . . ?
Li4 Ni2 Li3 122.8(3) . . ?
Li6 Ni2 Ni1 104.3(2) . . ?
Li6 Ni2 Li2 106.5(3) . . ?
Li6 Ni2 Li3 107.9(3) . . ?
Li6 Ni2 Li4 67.2(3) . . ?
C54 Ni1 Ni2 45.23(13) . . ?
C54 Ni1 C13 146.92(19) . . ?
C54 Ni1 Li2 54.7(2) . . ?
C54 Ni1 Li1 125.2(3) . . ?
C54 Ni1 Li3 94.2(2) . . ?
C54 Ni1 Li5 64.7(2) . . ?
C53 Ni1 Ni2 45.60(14) . . ?
C53 Ni1 C54 43.82(18) . . ?
C53 Ni1 C7 149.90(19) . . ?
C53 Ni1 C13 103.79(19) . . ?
C53 Ni1 Li2 93.1(2) . . ?
C53 Ni1 Li1 125.6(3) . . ?
C53 Ni1 Li3 56.4(2) . . ?
C53 Ni1 Li5 64.2(2) . . ?
C7 Ni1 Ni2 119.98(14) . . ?
C7 Ni1 C54 106.22(19) . . ?
C7 Ni1 C13 105.37(19) . . ?
C7 Ni1 Li2 62.3(2) . . ?
C7 Ni1 Li1 64.1(2) . . ?
C7 Ni1 Li3 147.8(2) . . ?
C7 Ni1 Li5 104.1(3) . . ?
C13 Ni1 Ni2 122.13(13) . . ?
C13 Ni1 Li2 154.8(2) . . ?
C13 Ni1 Li1 62.5(2) . . ?
C13 Ni1 Li3 62.7(2) . . ?
C13 Ni1 Li5 98.1(3) . . ?
Li2 Ni1 Ni2 59.14(19) . . ?
Li1 Ni1 Ni2 169.5(2) . . ?
Li1 Ni1 Li2 121.4(3) . . ?
Li1 Ni1 Li3 122.8(3) . . ?
Li3 Ni1 Ni2 59.74(19) . . ?
Li3 Ni1 Li2 115.0(3) . . ?
Li5 Ni1 Ni2 103.18(19) . . ?
Li5 Ni1 Li2 106.0(3) . . ?
Li5 Ni1 Li1 66.3(3) . . ?
Li5 Ni1 Li3 107.1(3) . . ?
C37 O1 Li1 121.9(4) . . ?
C39 O1 C37 114.1(4) . . ?
C39 O1 Li1 123.2(5) . . ?
C51 O3 C49 116.4(5) . . ?
C51 O3 Li4 120.5(5) . . ?
C49 O3 Li4 121.6(5) . . ?
C41 O2 C43 111.1(5) . . ?
C41 O2 Li2 128.0(5) . . ?
C43 O2 Li2 119.6(4) . . ?
Ni2 C54 Ni1 88.94(18) . . ?
Ni2 C54 Li2 79.5(3) . . ?
Ni2 C54 Li5 140.0(3) . . ?
Ni2 C54 Li6 69.6(3) . . ?
Ni1 C54 Li2 79.4(3) . . ?
Ni1 C54 Li5 69.7(2) . . ?
Ni1 C54 Li6 140.2(3) . . ?
C53 C54 Ni2 68.4(3) . . ?
C53 C54 Ni1 67.8(2) . . ?
C53 C54 Li2 133.7(4) . . ?
C53 C54 Li5 72.2(3) . . ?
C53 C54 Li6 73.1(4) . . ?
C55 C54 Ni2 135.7(3) . . ?
C55 C54 Ni1 135.3(3) . . ?
C55 C54 C53 118.9(4) . . ?
C55 C54 Li2 107.4(4) . . ?
C55 C54 Li5 71.3(3) . . ?
C55 C54 Li6 71.7(3) . . ?
Li2 C54 Li5 126.1(4) . . ?
Li2 C54 Li6 125.8(4) . . ?
Li5 C54 Li6 105.4(3) . . ?
Ni2 C53 Li3 78.7(3) . . ?
Ni2 C53 Li5 140.4(3) . . ?
Ni2 C53 Li6 69.3(3) . . ?
Ni1 C53 Ni2 88.79(19) . . ?
Ni1 C53 Li3 77.2(3) . . ?
Ni1 C53 Li5 70.2(2) . . ?
Ni1 C53 Li6 140.4(3) . . ?
C54 C53 Ni2 67.5(3) . . ?
C54 C53 Ni1 68.3(2) . . ?
C54 C53 Li3 131.3(4) . . ?
C54 C53 Li5 73.5(3) . . ?
C54 C53 Li6 72.8(3) . . ?
C58 C53 Ni2 135.0(3) . . ?
C58 C53 Ni1 136.1(4) . . ?
C58 C53 C54 119.2(4) . . ?
C58 C53 Li3 109.5(4) . . ?
C58 C53 Li5 71.4(3) . . ?
C58 C53 Li6 71.2(3) . . ?
Li3 C53 Li5 125.5(4) . . ?
Li3 C53 Li6 126.6(4) . . ?
Li5 C53 Li6 105.9(3) . . ?
C47 O4 Li3 119.1(5) . . ?
C45 O4 C47 107.1(5) . . ?
C45 O4 Li3 133.8(6) . . ?
C53 C58 H58 121(3) . . ?
C53 C58 Li5 74.4(3) . . ?
C53 C58 Li6 74.9(3) . . ?
C57 C58 C53 120.1(4) . . ?
C57 C58 H58 118(3) . . ?
C57 C58 Li5 71.9(4) . . ?
C57 C58 Li6 71.1(4) . . ?
Li5 C58 H58 125(3) . . ?
Li5 C58 Li6 108.6(4) . . ?
Li6 C58 H58 126(3) . . ?
Ni2 C19 Li2 73.1(2) . . ?
Ni2 C19 Li4 71.6(3) . . ?
C24 C19 Ni2 123.3(4) . . ?
C24 C19 Li2 95.0(4) . . ?
C24 C19 Li4 89.3(4) . . ?
C20 C19 Ni2 123.1(4) . . ?
C20 C19 C24 113.6(5) . . ?
C20 C19 Li2 101.1(4) . . ?
C20 C19 Li4 113.3(4) . . ?
Li4 C19 Li2 140.2(4) . . ?
Ni1 C7 Li2 73.3(2) . . ?
Ni1 C7 Li1 70.2(3) . . ?
C12 C7 Ni1 122.9(4) . . ?
C12 C7 Li2 111.0(4) . . ?
C12 C7 Li1 108.7(4) . . ?
C8 C7 Ni1 124.5(4) . . ?
C8 C7 C12 112.6(4) . . ?
C8 C7 Li2 90.3(4) . . ?
C8 C7 Li1 90.9(4) . . ?
Li1 C7 Li2 136.2(3) . . ?
Ni1 C13 Li1 71.2(2) . . ?
Ni1 C13 Li3 71.9(2) . . ?
C18 C13 Ni1 122.9(4) . . ?
C18 C13 Li1 90.9(4) . . ?
C18 C13 Li3 95.3(4) . . ?
C14 C13 Ni1 124.4(4) . . ?
C14 C13 C18 112.7(5) . . ?
C14 C13 Li1 112.1(4) . . ?
C14 C13 Li3 102.2(4) . . ?
Li1 C13 Li3 139.5(3) . . ?
Ni2 C25 Li3 71.8(2) . . ?
Ni2 C25 Li4 72.3(3) . . ?
C30 C25 Ni2 123.2(4) . . ?
C30 C25 Li3 87.2(4) . . ?
C30 C25 Li4 98.1(4) . . ?
C26 C25 Ni2 124.3(4) . . ?
C26 C25 C30 112.4(5) . . ?
C26 C25 Li3 112.8(4) . . ?
C26 C25 Li4 101.7(4) . . ?
Li4 C25 Li3 140.0(3) . . ?
C54 C55 H55 123(3) . . ?
C54 C55 Li5 74.8(3) . . ?
C54 C55 Li6 74.6(3) . . ?
C56 C55 C54 120.4(4) . . ?
C56 C55 H55 116(3) . . ?
C56 C55 Li5 71.6(3) . . ?
C56 C55 Li6 71.2(4) . . ?
Li5 C55 H55 121(3) . . ?
Li5 C55 Li6 108.0(4) . . ?
Li6 C55 H55 130(3) . . ?
C19 C24 H24 117.9 . . ?
C19 C24 Li4 60.1(3) . . ?
C23 C24 C19 124.2(5) . . ?
C23 C24 H24 117.9 . . ?
C23 C24 Li4 124.5(4) . . ?
Li4 C24 H24 85.8 . . ?
C55 C56 H56 119.7 . . ?
C55 C56 C57 120.5(4) . . ?
C55 C56 Li5 74.8(4) . . ?
C55 C56 Li6 75.3(4) . . ?
C57 C56 H56 119.7 . . ?
C57 C56 Li5 72.6(4) . . ?
C57 C56 Li6 72.3(4) . . ?
Li5 C56 H56 124.6 . . ?
Li6 C56 H56 124.3 . . ?
Li6 C56 Li5 111.1(4) . . ?
C19 C20 H20 118.9 . . ?
C21 C20 C19 122.2(5) . . ?
C21 C20 H20 118.9 . . ?
C25 C30 H30 117.6 . . ?
C29 C30 C25 124.8(5) . . ?
C29 C30 H30 117.6 . . ?
C1 C6 H6 118.3 . . ?
C5 C6 H6 118.3 . . ?
C5 C6 C1 123.4(6) . . ?
C6 C1 Li1 107.1(4) . . ?
C6 C1 Li5 124.6(5) . . ?
C2 C1 C6 112.8(5) . . ?
C2 C1 Li1 111.2(4) . . ?
C2 C1 Li5 114.5(5) . . ?
Li5 C1 Li1 80.9(4) . . ?
C58 C57 C56 120.9(4) . . ?
C58 C57 H57 119.6 . . ?
C58 C57 Li5 74.4(4) . . ?
C58 C57 Li6 75.4(4) . . ?
C56 C57 H57 119.6 . . ?
C56 C57 Li5 72.8(4) . . ?
C56 C57 Li6 73.0(4) . . ?
Li5 C57 H57 124.9 . . ?
Li6 C57 H57 123.5 . . ?
Li6 C57 Li5 111.5(4) . . ?
C13 C18 H18 118.2 . . ?
C17 C18 C13 123.7(5) . . ?
C17 C18 H18 118.2 . . ?
O1 C37 H37A 109.4 . . ?
O1 C37 H37B 109.4 . . ?
O1 C37 C38 111.4(5) . . ?
H37A C37 H37B 108.0 . . ?
C38 C37 H37A 109.4 . . ?
C38 C37 H37B 109.4 . . ?
C7 C12 H12 118.1 . . ?
C11 C12 C7 123.7(5) . . ?
C11 C12 H12 118.1 . . ?
C7 C8 H8 117.9 . . ?
C9 C8 C7 124.2(5) . . ?
C9 C8 H8 117.9 . . ?
C24 C23 H23 119.9 . . ?
C22 C23 C24 120.1(5) . . ?
C22 C23 H23 119.9 . . ?
C11 C10 H10 120.7 . . ?
C11 C10 C9 118.6(5) . . ?
C9 C10 H10 120.7 . . ?
C1 C2 H2 117.6 . . ?
C3 C2 C1 124.7(6) . . ?
C3 C2 H2 117.6 . . ?
C32 C31 C36 113.4(5) . . ?
C32 C31 Li4 102.7(5) . . ?
C32 C31 Li6 120.9(5) . . ?
C36 C31 Li4 108.7(5) . . ?
C36 C31 Li6 120.9(5) . . ?
Li6 C31 Li4 81.4(4) . . ?
C13 C14 H14 117.6 . . ?
C15 C14 C13 124.8(6) . . ?
C15 C14 H14 117.6 . . ?
C25 C26 H26 118.1 . . ?
C27 C26 C25 123.9(5) . . ?
C27 C26 H26 118.1 . . ?
C6 C5 H5 119.7 . . ?
C4 C5 C6 120.7(6) . . ?
C4 C5 H5 119.7 . . ?
C30 C29 H29 120.3 . . ?
C30 C29 C28 119.4(5) . . ?
C28 C29 H29 120.3 . . ?
C17 C16 H16 120.3 . . ?
C15 C16 H16 120.3 . . ?
C15 C16 C17 119.5(5) . . ?
C23 C22 H22 120.4 . . ?
C23 C22 C21 119.2(5) . . ?
C21 C22 H22 120.4 . . ?
C20 C21 H21 119.6 . . ?
C22 C21 C20 120.7(6) . . ?
C22 C21 H21 119.6 . . ?
C12 C11 H11 119.5 . . ?
C10 C11 C12 121.0(5) . . ?
C10 C11 H11 119.5 . . ?
C8 C9 H9 120.1 . . ?
C10 C9 C8 119.8(5) . . ?
C10 C9 H9 120.1 . . ?
C26 C27 H27 119.9 . . ?
C28 C27 C26 120.1(5) . . ?
C28 C27 H27 119.9 . . ?
C18 C17 H17 120.3 . . ?
C16 C17 C18 119.4(6) . . ?
C16 C17 H17 120.3 . . ?
O1 C39 H39A 109.0 . . ?
O1 C39 H39B 109.0 . . ?
O1 C39 C40 113.0(6) . . ?
H39A C39 H39B 107.8 . . ?
C40 C39 H39A 109.0 . . ?
C40 C39 H39B 109.0 . . ?
C31 C32 H32 117.6 . . ?
C31 C32 C33 124.8(7) . . ?
C33 C32 H32 117.6 . . ?
C29 C28 H28 120.4 . . ?
C27 C28 C29 119.3(5) . . ?
C27 C28 H28 120.4 . . ?
C14 C15 H15 120.1 . . ?
C16 C15 C14 119.9(6) . . ?
C16 C15 H15 120.1 . . ?
C5 C4 H4 120.3 . . ?
C5 C4 C3 119.4(6) . . ?
C3 C4 H4 120.3 . . ?
C2 C3 H3 120.5 . . ?
C4 C3 C2 119.0(6) . . ?
C4 C3 H3 120.5 . . ?
O3 C51 H51A 108.8 . . ?
O3 C51 H51B 108.8 . . ?
O3 C51 C52 114.0(6) . . ?
H51A C51 H51B 107.6 . . ?
C52 C51 H51A 108.8 . . ?
C52 C51 H51B 108.8 . . ?
O2 C41 H41A 109.7 . . ?
O2 C41 H41B 109.7 . . ?
O2 C41 C42 110.0(7) . . ?
H41A C41 H41B 108.2 . . ?
C42 C41 H41A 109.7 . . ?
C42 C41 H41B 109.7 . . ?
C32 C33 H33 119.9 . . ?
C34 C33 C32 120.2(8) . . ?
C34 C33 H33 119.9 . . ?
C31 C36 H36 118.8 . . ?
C35 C36 C31 122.3(7) . . ?
C35 C36 H36 118.8 . . ?
O2 C43 H43A 108.8 . . ?
O2 C43 H43B 108.8 . . ?
H43A C43 H43B 107.7 . . ?
C44 C43 O2 113.6(6) . . ?
C44 C43 H43A 108.8 . . ?
C44 C43 H43B 108.8 . . ?
O4 C47 H47A 109.0 . . ?
O4 C47 H47B 109.0 . . ?
H47A C47 H47B 107.8 . . ?
C48 C47 O4 113.0(6) . . ?
C48 C47 H47A 109.0 . . ?
C48 C47 H47B 109.0 . . ?
H46A C46 H46B 109.5 . . ?
H46A C46 H46C 109.5 . . ?
H46B C46 H46C 109.5 . . ?
C45 C46 H46A 109.5 . . ?
C45 C46 H46B 109.5 . . ?
C45 C46 H46C 109.5 . . ?
C39 C40 H40A 109.5 . . ?
C39 C40 H40B 109.5 . . ?
C39 C40 H40C 109.5 . . ?
H40A C40 H40B 109.5 . . ?
H40A C40 H40C 109.5 . . ?
H40B C40 H40C 109.5 . . ?
C33 C34 H34 121.2 . . ?
C33 C34 C35 117.7(7) . . ?
C35 C34 H34 121.2 . . ?
O3 C49 H49A 108.5 . . ?
O3 C49 H49B 108.5 . . ?
O3 C49 C50 114.9(7) . . ?
H49A C49 H49B 107.5 . . ?
C50 C49 H49A 108.5 . . ?
C50 C49 H49B 108.5 . . ?
C37 C38 H38A 109.5 . . ?
C37 C38 H38B 109.5 . . ?
C37 C38 H38C 109.5 . . ?
H38A C38 H38B 109.5 . . ?
H38A C38 H38C 109.5 . . ?
H38B C38 H38C 109.5 . . ?
C41 C42 H42A 109.5 . . ?
C41 C42 H42B 109.5 . . ?
C41 C42 H42C 109.5 . . ?
H42A C42 H42B 109.5 . . ?
H42A C42 H42C 109.5 . . ?
H42B C42 H42C 109.5 . . ?
C36 C35 H35 119.2 . . ?
C34 C35 C36 121.6(8) . . ?
C34 C35 H35 119.2 . . ?
O4 C45 C46 107.0(6) . . ?
O4 C45 H45 126.5 . . ?
C46 C45 H45 126.5 . . ?
C43 C44 H44A 109.5 . . ?
C43 C44 H44B 109.5 . . ?
C43 C44 H44C 109.5 . . ?
H44A C44 H44B 109.5 . . ?
H44A C44 H44C 109.5 . . ?
H44B C44 H44C 109.5 . . ?
C49 C50 H50A 109.5 . . ?
C49 C50 H50B 109.5 . . ?
C49 C50 H50C 109.5 . . ?
H50A C50 H50B 109.5 . . ?
H50A C50 H50C 109.5 . . ?
H50B C50 H50C 109.5 . . ?
C51 C52 H52A 109.5 . . ?
C51 C52 H52B 109.5 . . ?
C51 C52 H52C 109.5 . . ?
H52A C52 H52B 109.5 . . ?
H52A C52 H52C 109.5 . . ?
H52B C52 H52C 109.5 . . ?
C47 C48 H48A 109.5 . . ?
C47 C48 H48B 109.5 . . ?
C47 C48 H48C 109.5 . . ?
H48A C48 H48B 109.5 . . ?
H48A C48 H48C 109.5 . . ?
H48B C48 H48C 109.5 . . ?
Ni2 Li2 Ni1 61.34(18) . . ?
O2 Li2 Ni2 143.7(4) . . ?
O2 Li2 Ni1 151.8(4) . . ?
O2 Li2 C54 133.7(5) . . ?
O2 Li2 C19 102.0(4) . . ?
O2 Li2 C7 111.3(4) . . ?
C54 Li2 Ni2 45.53(19) . . ?
C54 Li2 Ni1 45.88(19) . . ?
C54 Li2 C19 81.5(3) . . ?
C54 Li2 C7 83.3(3) . . ?
C19 Li2 Ni2 44.42(18) . . ?
C19 Li2 Ni1 105.2(3) . . ?
C19 Li2 C7 144.9(4) . . ?
C7 Li2 Ni2 104.7(3) . . ?
C7 Li2 Ni1 44.39(18) . . ?
Ni1 Li1 Li5 56.8(2) . . ?
O1 Li1 Ni1 147.1(5) . . ?
O1 Li1 C7 112.1(4) . . ?
O1 Li1 C13 116.0(5) . . ?
O1 Li1 C1 109.3(4) . . ?
O1 Li1 Li5 156.0(5) . . ?
C7 Li1 Ni1 45.65(19) . . ?
C7 Li1 Li5 85.5(3) . . ?
C13 Li1 Ni1 46.29(19) . . ?
C13 Li1 C7 79.6(3) . . ?
C13 Li1 Li5 82.2(3) . . ?
C1 Li1 Ni1 103.4(4) . . ?
C1 Li1 C7 118.5(4) . . ?
C1 Li1 C13 118.8(4) . . ?
C1 Li1 Li5 46.7(3) . . ?
Ni1 Li3 Ni2 62.02(19) . . ?
C53 Li3 Ni2 45.8(2) . . ?
C53 Li3 Ni1 46.39(19) . . ?
C53 Li3 C13 81.9(3) . . ?
C53 Li3 C25 81.0(3) . . ?
O4 Li3 Ni2 147.8(4) . . ?
O4 Li3 Ni1 148.4(4) . . ?
O4 Li3 C53 151.8(5) . . ?
O4 Li3 C13 103.3(4) . . ?
O4 Li3 C25 103.8(4) . . ?
C13 Li3 Ni2 107.2(3) . . ?
C13 Li3 Ni1 45.40(18) . . ?
C13 Li3 C25 149.3(4) . . ?
C25 Li3 Ni2 44.13(18) . . ?
C25 Li3 Ni1 105.7(3) . . ?
Ni1 Li5 Li1 56.9(3) . . ?
C54 Li5 Ni1 45.55(18) . . ?
C54 Li5 Li1 99.1(4) . . ?
C53 Li5 Ni1 45.54(18) . . ?
C53 Li5 C54 34.33(18) . . ?
C53 Li5 Li1 99.6(4) . . ?
C58 Li5 Ni1 78.0(3) . . ?
C58 Li5 C54 61.2(3) . . ?
C58 Li5 C53 34.16(19) . . ?
C58 Li5 C55 71.8(3) . . ?
C58 Li5 Li1 123.5(4) . . ?
C55 Li5 Ni1 77.6(3) . . ?
C55 Li5 C54 33.85(19) . . ?
C55 Li5 C53 61.1(3) . . ?
C55 Li5 Li1 121.9(4) . . ?
C56 Li5 Ni1 105.8(3) . . ?
C56 Li5 C54 60.5(3) . . ?
C56 Li5 C53 71.7(3) . . ?
C56 Li5 C58 61.2(3) . . ?
C56 Li5 C55 33.6(2) . . ?
C56 Li5 Li1 155.4(5) . . ?
C1 Li5 Ni1 109.2(4) . . ?
C1 Li5 C54 144.8(5) . . ?
C1 Li5 C53 150.0(5) . . ?
C1 Li5 C58 148.6(5) . . ?
C1 Li5 C55 139.1(5) . . ?
C1 Li5 C56 138.2(5) . . ?
C1 Li5 C57 142.8(5) . . ?
C1 Li5 Li1 52.4(3) . . ?
C57 Li5 Ni1 105.9(3) . . ?
C57 Li5 C54 71.5(3) . . ?
C57 Li5 C53 60.7(3) . . ?
C57 Li5 C58 33.7(2) . . ?
C57 Li5 C55 61.0(3) . . ?
C57 Li5 C56 34.6(2) . . ?
C57 Li5 Li1 157.1(5) . . ?
Ni2 Li4 C24 67.3(2) . . ?
Ni2 Li4 Li6 56.1(2) . . ?
O3 Li4 Ni2 146.2(5) . . ?
O3 Li4 C19 115.9(5) . . ?
O3 Li4 C25 111.5(4) . . ?
O3 Li4 C24 112.0(4) . . ?
O3 Li4 C31 110.5(4) . . ?
O3 Li4 Li6 157.5(5) . . ?
C19 Li4 Ni2 45.90(18) . . ?
C19 Li4 C24 30.57(18) . . ?
C19 Li4 Li6 82.4(3) . . ?
C25 Li4 Ni2 46.27(19) . . ?
C25 Li4 C19 80.8(3) . . ?
C25 Li4 C24 109.7(3) . . ?
C25 Li4 Li6 83.1(4) . . ?
C24 Li4 Li6 76.6(3) . . ?
C31 Li4 Ni2 103.2(4) . . ?
C31 Li4 C19 118.0(4) . . ?
C31 Li4 C25 117.3(4) . . ?
C31 Li4 C24 94.8(4) . . ?
C31 Li4 Li6 47.1(3) . . ?
Ni2 Li6 Li4 56.7(3) . . ?
C54 Li6 Ni2 45.14(18) . . ?
C54 Li6 C53 34.12(18) . . ?
C54 Li6 Li4 98.8(4) . . ?
C53 Li6 Ni2 45.40(19) . . ?
C53 Li6 Li4 99.0(4) . . ?
C58 Li6 Ni2 77.6(3) . . ?
C58 Li6 C54 60.9(3) . . ?
C58 Li6 C53 33.8(2) . . ?
C58 Li6 C55 71.4(3) . . ?
C58 Li6 Li4 122.3(4) . . ?
C55 Li6 Ni2 77.2(3) . . ?
C55 Li6 C54 33.75(19) . . ?
C55 Li6 C53 60.6(3) . . ?
C55 Li6 Li4 122.3(4) . . ?
C56 Li6 Ni2 105.3(4) . . ?
C56 Li6 C54 60.4(3) . . ?
C56 Li6 C53 71.3(3) . . ?
C56 Li6 C58 61.0(3) . . ?
C56 Li6 C55 33.6(2) . . ?
C56 Li6 Li4 155.8(5) . . ?
C57 Li6 Ni2 105.5(4) . . ?
C57 Li6 C54 71.5(3) . . ?
C57 Li6 C53 60.4(3) . . ?
C57 Li6 C58 33.6(2) . . ?
C57 Li6 C55 61.0(3) . . ?
C57 Li6 C56 34.7(2) . . ?
C57 Li6 Li4 155.8(5) . . ?
C31 Li6 Ni2 108.2(4) . . ?
C31 Li6 C54 147.2(5) . . ?
C31 Li6 C53 146.0(5) . . ?
C31 Li6 C58 142.9(6) . . ?
C31 Li6 C55 145.5(6) . . ?
C31 Li6 C56 142.6(5) . . ?
C31 Li6 C57 141.3(5) . . ?
C31 Li6 Li4 51.5(3) . . ?

loop_
_geom_bond_atom_site_label_1
_geom_bond_atom_site_label_2
_geom_bond_distance
_geom_bond_site_symmetry_2
_geom_bond_publ_flag
Ni2 Ni1 2.7118(9) . ?
Ni2 C54 1.926(5) . ?
Ni2 C53 1.938(5) . ?
Ni2 C19 1.940(5) . ?
Ni2 C25 1.944(5) . ?
Ni2 Li2 2.653(8) . ?
Ni2 Li3 2.652(9) . ?
Ni2 Li4 2.564(8) . ?
Ni2 Li6 2.546(9) . ?
Ni1 C54 1.945(4) . ?
Ni1 C53 1.938(4) . ?
Ni1 C7 1.945(5) . ?
Ni1 C13 1.955(5) . ?
Ni1 Li2 2.663(9) . ?
Ni1 Li1 2.560(8) . ?
Ni1 Li3 2.611(8) . ?
Ni1 Li5 2.556(9) . ?
O1 C37 1.443(7) . ?
O1 C39 1.423(7) . ?
O1 Li1 1.945(9) . ?
O3 C51 1.409(7) . ?
O3 C49 1.419(8) . ?
O3 Li4 1.907(9) . ?
O2 C41 1.404(8) . ?
O2 C43 1.485(7) . ?
O2 Li2 1.967(9) . ?
C54 C53 1.449(6) . ?
C54 C55 1.422(6) . ?
C54 Li2 2.211(9) . ?
C54 Li5 2.464(10) . ?
C54 Li6 2.468(10) . ?
C53 C58 1.426(6) . ?
C53 Li3 2.229(9) . ?
C53 Li5 2.446(10) . ?
C53 Li6 2.472(10) . ?
O4 C47 1.521(9) . ?
O4 C45 1.335(9) . ?
O4 Li3 1.964(9) . ?
C58 H58 0.97(5) . ?
C58 C57 1.385(6) . ?
C58 Li5 2.408(10) . ?
C58 Li6 2.424(11) . ?
C19 C24 1.406(6) . ?
C19 C20 1.402(7) . ?
C19 Li2 2.458(10) . ?
C19 Li4 2.396(9) . ?
C7 C12 1.412(7) . ?
C7 C8 1.396(6) . ?
C7 Li2 2.462(10) . ?
C7 Li1 2.447(10) . ?
C13 C18 1.398(7) . ?
C13 C14 1.391(7) . ?
C13 Li1 2.399(10) . ?
C13 Li3 2.439(9) . ?
C25 C30 1.415(7) . ?
C25 C26 1.408(7) . ?
C25 Li3 2.512(10) . ?
C25 Li4 2.362(10) . ?
C55 H55 0.97(5) . ?
C55 C56 1.389(7) . ?
C55 Li5 2.419(10) . ?
C55 Li6 2.430(11) . ?
C24 H24 0.9500 . ?
C24 C23 1.368(7) . ?
C24 Li4 2.764(10) . ?
C56 H56 0.9500 . ?
C56 C57 1.416(7) . ?
C56 Li5 2.379(10) . ?
C56 Li6 2.379(11) . ?
C20 H20 0.9500 . ?
C20 C21 1.387(8) . ?
C30 H30 0.9500 . ?
C30 C29 1.369(7) . ?
C6 H6 0.9500 . ?
C6 C1 1.401(7) . ?
C6 C5 1.377(8) . ?
C1 C2 1.398(7) . ?
C1 Li1 2.245(11) . ?
C1 Li5 2.064(10) . ?
C57 H57 0.9500 . ?
C57 Li5 2.376(10) . ?
C57 Li6 2.370(11) . ?
C18 H18 0.9500 . ?
C18 C17 1.389(7) . ?
C37 H37A 0.9900 . ?
C37 H37B 0.9900 . ?
C37 C38 1.489(9) . ?
C12 H12 0.9500 . ?
C12 C11 1.369(7) . ?
C8 H8 0.9500 . ?
C8 C9 1.383(7) . ?
C23 H23 0.9500 . ?
C23 C22 1.348(8) . ?
C10 H10 0.9500 . ?
C10 C11 1.358(8) . ?
C10 C9 1.374(8) . ?
C2 H2 0.9500 . ?
C2 C3 1.379(8) . ?
C31 C32 1.367(8) . ?
C31 C36 1.407(8) . ?
C31 Li4 2.239(10) . ?
C31 Li6 2.094(11) . ?
C14 H14 0.9500 . ?
C14 C15 1.376(7) . ?
C26 H26 0.9500 . ?
C26 C27 1.380(7) . ?
C5 H5 0.9500 . ?
C5 C4 1.357(9) . ?
C29 H29 0.9500 . ?
C29 C28 1.376(8) . ?
C16 H16 0.9500 . ?
C16 C17 1.373(8) . ?
C16 C15 1.347(9) . ?
C22 H22 0.9500 . ?
C22 C21 1.373(8) . ?
C21 H21 0.9500 . ?
C11 H11 0.9500 . ?
C9 H9 0.9500 . ?
C27 H27 0.9500 . ?
C27 C28 1.373(8) . ?
C17 H17 0.9500 . ?
C39 H39A 0.9900 . ?
C39 H39B 0.9900 . ?
C39 C40 1.471(10) . ?
C32 H32 0.9500 . ?
C32 C33 1.371(9) . ?
C28 H28 0.9500 . ?
C15 H15 0.9500 . ?
C4 H4 0.9500 . ?
C4 C3 1.368(9) . ?
C3 H3 0.9500 . ?
C51 H51A 0.9900 . ?
C51 H51B 0.9900 . ?
C51 C52 1.463(10) . ?
C41 H41A 0.9900 . ?
C41 H41B 0.9900 . ?
C41 C42 1.424(9) . ?
C33 H33 0.9500 . ?
C33 C34 1.360(11) . ?
C36 H36 0.9500 . ?
C36 C35 1.371(10) . ?
C43 H43A 0.9900 . ?
C43 H43B 0.9900 . ?
C43 C44 1.438(9) . ?
C47 H47A 0.9900 . ?
C47 H47B 0.9900 . ?
C47 C48 1.433(10) . ?
C46 H46A 0.9800 . ?
C46 H46B 0.9800 . ?
C46 H46C 0.9800 . ?
C46 C45 1.509(10) . ?
C40 H40A 0.9800 . ?
C40 H40B 0.9800 . ?
C40 H40C 0.9800 . ?
C34 H34 0.9500 . ?
C34 C35 1.364(12) . ?
C49 H49A 0.9900 . ?
C49 H49B 0.9900 . ?
C49 C50 1.482(10) . ?
C38 H38A 0.9800 . ?
C38 H38B 0.9800 . ?
C38 H38C 0.9800 . ?
C42 H42A 0.9800 . ?
C42 H42B 0.9800 . ?
C42 H42C 0.9800 . ?
C35 H35 0.9500 . ?
C45 H45 0.9500 . ?
C44 H44A 0.9800 . ?
C44 H44B 0.9800 . ?
C44 H44C 0.9800 . ?
C50 H50A 0.9800 . ?
C50 H50B 0.9800 . ?
C50 H50C 0.9800 . ?
C52 H52A 0.9800 . ?
C52 H52B 0.9800 . ?
C52 H52C 0.9800 . ?
C48 H48A 0.9800 . ?
C48 H48B 0.9800 . ?
C48 H48C 0.9800 . ?
Li1 Li5 2.798(13) . ?
Li4 Li6 2.827(13) . ?

loop_
_geom_torsion_atom_site_label_1
_geom_torsion_atom_site_label_2
_geom_torsion_atom_site_label_3
_geom_torsion_atom_site_label_4
_geom_torsion
_geom_torsion_site_symmetry_1
_geom_torsion_site_symmetry_2
_geom_torsion_site_symmetry_3
_geom_torsion_site_symmetry_4
_geom_torsion_publ_flag
Ni2 C54 C53 Ni1 98.03(15) . . . . ?
Ni2 C54 C53 C58 -130.2(4) . . . . ?
Ni2 C54 C53 Li3 49.8(5) . . . . ?
Ni2 C54 C53 Li5 172.8(3) . . . . ?
Ni2 C54 C53 Li6 -74.2(3) . . . . ?
Ni2 C54 C55 C56 86.8(6) . . . . ?
Ni2 C54 C55 Li5 144.2(5) . . . . ?
Ni2 C54 C55 Li6 30.1(5) . . . . ?
Ni2 C53 C58 C57 -86.8(6) . . . . ?
Ni2 C53 C58 Li5 -144.5(5) . . . . ?
Ni2 C53 C58 Li6 -29.8(5) . . . . ?
Ni2 C19 C24 C23 179.1(4) . . . . ?
Ni2 C19 C24 Li4 -67.4(4) . . . . ?
Ni2 C19 C20 C21 -178.2(4) . . . . ?
Ni2 C25 C30 C29 -178.3(4) . . . . ?
Ni2 C25 C26 C27 178.4(4) . . . . ?
Ni1 C54 C53 Ni2 -98.03(15) . . . . ?
Ni1 C54 C53 C58 131.8(4) . . . . ?
Ni1 C54 C53 Li3 -48.2(4) . . . . ?
Ni1 C54 C53 Li5 74.8(2) . . . . ?
Ni1 C54 C53 Li6 -172.2(3) . . . . ?
Ni1 C54 C55 C56 -88.1(6) . . . . ?
Ni1 C54 C55 Li5 -30.6(5) . . . . ?
Ni1 C54 C55 Li6 -144.7(5) . . . . ?
Ni1 C53 C58 C57 88.0(6) . . . . ?
Ni1 C53 C58 Li5 30.3(5) . . . . ?
Ni1 C53 C58 Li6 145.0(5) . . . . ?
Ni1 C7 C12 C11 -176.0(4) . . . . ?
Ni1 C7 C8 C9 175.1(4) . . . . ?
Ni1 C13 C18 C17 175.0(4) . . . . ?
Ni1 C13 C14 C15 -174.3(4) . . . . ?
C54 C53 C58 C57 -0.3(7) . . . . ?
C54 C53 C58 Li5 -58.0(4) . . . . ?
C54 C53 C58 Li6 56.7(5) . . . . ?
C54 C55 C56 C57 0.4(7) . . . . ?
C54 C55 C56 Li5 59.0(5) . . . . ?
C54 C55 C56 Li6 -58.3(5) . . . . ?
C53 C54 C55 C56 -1.2(7) . . . . ?
C53 C54 C55 Li5 56.2(4) . . . . ?
C53 C54 C55 Li6 -57.8(5) . . . . ?
C53 C58 C57 C56 -0.5(7) . . . . ?
C53 C58 C57 Li5 -58.9(5) . . . . ?
C53 C58 C57 Li6 58.9(5) . . . . ?
C19 C24 C23 C22 -1.1(8) . . . . ?
C19 C20 C21 C22 -0.7(9) . . . . ?
C7 C12 C11 C10 -0.1(9) . . . . ?
C7 C8 C9 C10 1.7(9) . . . . ?
C13 C18 C17 C16 0.0(9) . . . . ?
C13 C14 C15 C16 -1.2(9) . . . . ?
C25 C30 C29 C28 0.4(8) . . . . ?
C25 C26 C27 C28 -0.6(9) . . . . ?
C55 C54 C53 Ni2 131.3(4) . . . . ?
C55 C54 C53 Ni1 -130.6(4) . . . . ?
C55 C54 C53 C58 1.1(7) . . . . ?
C55 C54 C53 Li3 -178.9(4) . . . . ?
C55 C54 C53 Li5 -55.8(4) . . . . ?
C55 C54 C53 Li6 57.1(4) . . . . ?
C55 C56 C57 C58 0.5(8) . . . . ?
C55 C56 C57 Li5 59.7(5) . . . . ?
C55 C56 C57 Li6 -60.1(5) . . . . ?
C24 C19 C20 C21 -0.8(7) . . . . ?
C24 C23 C22 C21 -0.5(9) . . . . ?
C20 C19 C24 C23 1.7(7) . . . . ?
C20 C19 C24 Li4 115.2(5) . . . . ?
C30 C25 C26 C27 -1.2(7) . . . . ?
C30 C29 C28 C27 -2.3(9) . . . . ?
C6 C1 C2 C3 1.3(8) . . . . ?
C6 C5 C4 C3 -0.7(9) . . . . ?
C1 C6 C5 C4 0.1(9) . . . . ?
C1 C2 C3 C4 -1.9(10) . . . . ?
C18 C13 C14 C15 3.1(8) . . . . ?
C37 O1 C39 C40 80.5(7) . . . . ?
C12 C7 C8 C9 -2.1(8) . . . . ?
C8 C7 C12 C11 1.3(8) . . . . ?
C23 C22 C21 C20 1.4(9) . . . . ?
C31 C32 C33 C34 0.9(11) . . . . ?
C31 C36 C35 C34 0.5(12) . . . . ?
C14 C13 C18 C17 -2.5(7) . . . . ?
C26 C25 C30 C29 1.3(7) . . . . ?
C26 C27 C28 C29 2.4(9) . . . . ?
C5 C6 C1 C2 -0.4(8) . . . . ?
C5 C6 C1 Li1 122.3(5) . . . . ?
C5 C6 C1 Li5 -147.1(5) . . . . ?
C5 C4 C3 C2 1.6(10) . . . . ?
C11 C10 C9 C8 -0.3(9) . . . . ?
C9 C10 C11 C12 -0.4(9) . . . . ?
C17 C16 C15 C14 -1.6(9) . . . . ?
C39 O1 C37 C38 87.1(7) . . . . ?
C32 C31 C36 C35 0.2(10) . . . . ?
C32 C33 C34 C35 -0.1(12) . . . . ?
C15 C16 C17 C18 2.2(9) . . . . ?
C51 O3 C49 C50 58.3(9) . . . . ?
C41 O2 C43 C44 -80.4(8) . . . . ?
C33 C34 C35 C36 -0.5(13) . . . . ?
C36 C31 C32 C33 -0.9(10) . . . . ?
C43 O2 C41 C42 -179.4(6) . . . . ?
C47 O4 C45 C46 -175.6(6) . . . . ?
C49 O3 C51 C52 65.2(9) . . . . ?
C45 O4 C47 C48 -177.0(6) . . . . ?
Li2 O2 C41 C42 -13.3(10) . . . . ?
Li2 O2 C43 C44 112.1(7) . . . . ?
Li2 C54 C53 Ni2 -49.5(5) . . . . ?
Li2 C54 C53 Ni1 48.5(5) . . . . ?
Li2 C54 C53 C58 -179.7(5) . . . . ?
Li2 C54 C53 Li3 0.3(8) . . . . ?
Li2 C54 C53 Li5 123.3(5) . . . . ?
Li2 C54 C53 Li6 -123.7(6) . . . . ?
Li2 C54 C55 C56 179.4(4) . . . . ?
Li2 C54 C55 Li5 -123.1(4) . . . . ?
Li2 C54 C55 Li6 122.8(4) . . . . ?
Li2 C19 C24 C23 106.1(5) . . . . ?
Li2 C19 C24 Li4 -140.4(4) . . . . ?
Li2 C19 C20 C21 -101.3(6) . . . . ?
Li2 C7 C12 C11 100.8(6) . . . . ?
Li2 C7 C8 C9 -115.0(5) . . . . ?
Li1 O1 C37 C38 -83.0(7) . . . . ?
Li1 O1 C39 C40 -109.7(7) . . . . ?
Li1 C7 C12 C11 -97.9(6) . . . . ?
Li1 C7 C8 C9 108.7(6) . . . . ?
Li1 C13 C18 C17 -117.0(6) . . . . ?
Li1 C13 C14 C15 104.0(6) . . . . ?
Li1 C1 C2 C3 -119.0(6) . . . . ?
Li3 C53 C58 C57 179.7(4) . . . . ?
Li3 C53 C58 Li5 122.0(4) . . . . ?
Li3 C53 C58 Li6 -123.2(4) . . . . ?
Li3 O4 C47 C48 3.8(9) . . . . ?
Li3 O4 C45 C46 3.3(10) . . . . ?
Li3 C13 C18 C17 103.1(6) . . . . ?
Li3 C13 C14 C15 -98.0(6) . . . . ?
Li3 C25 C30 C29 -112.3(5) . . . . ?
Li3 C25 C26 C27 95.5(6) . . . . ?
Li5 C54 C53 Ni2 -172.8(3) . . . . ?
Li5 C54 C53 Ni1 -74.8(2) . . . . ?
Li5 C54 C53 C58 57.0(4) . . . . ?
Li5 C54 C53 Li3 -123.0(5) . . . . ?
Li5 C54 C53 Li6 113.0(3) . . . . ?
Li5 C54 C55 C56 -57.4(5) . . . . ?
Li5 C54 C55 Li6 -114.1(4) . . . . ?
Li5 C53 C58 C57 57.7(5) . . . . ?
Li5 C53 C58 Li6 114.7(4) . . . . ?
Li5 C58 C57 C56 58.4(5) . . . . ?
Li5 C58 C57 Li6 117.8(4) . . . . ?
Li5 C55 C56 C57 -58.6(5) . . . . ?
Li5 C55 C56 Li6 -117.2(4) . . . . ?
Li5 C56 C57 C58 -59.2(5) . . . . ?
Li5 C56 C57 Li6 -119.8(3) . . . . ?
Li5 C1 C2 C3 151.6(6) . . . . ?
Li4 O3 C51 C52 -101.2(8) . . . . ?
Li4 O3 C49 C50 -135.5(7) . . . . ?
Li4 C19 C24 C23 -113.5(5) . . . . ?
Li4 C19 C20 C21 99.2(6) . . . . ?
Li4 C25 C30 C29 107.5(5) . . . . ?
Li4 C25 C26 C27 -105.2(6) . . . . ?
Li4 C24 C23 C22 -75.7(7) . . . . ?
Li4 C31 C32 C33 -118.0(7) . . . . ?
Li4 C31 C36 C35 113.7(7) . . . . ?
Li6 C54 C53 Ni2 74.2(3) . . . . ?
Li6 C54 C53 Ni1 172.2(3) . . . . ?
Li6 C54 C53 C58 -56.0(5) . . . . ?
Li6 C54 C53 Li3 124.0(5) . . . . ?
Li6 C54 C53 Li5 -113.0(3) . . . . ?
Li6 C54 C55 C56 56.6(5) . . . . ?
Li6 C54 C55 Li5 114.1(4) . . . . ?
Li6 C53 C58 C57 -57.0(5) . . . . ?
Li6 C53 C58 Li5 -114.7(4) . . . . ?
Li6 C58 C57 C56 -59.5(5) . . . . ?
Li6 C58 C57 Li5 -117.8(4) . . . . ?
Li6 C55 C56 C57 58.7(5) . . . . ?
Li6 C55 C56 Li5 117.2(4) . . . . ?
Li6 C56 C57 C58 60.6(5) . . . . ?
Li6 C56 C57 Li5 119.8(3) . . . . ?
Li6 C31 C32 C33 154.5(6) . . . . ?
Li6 C31 C36 C35 -155.2(7) . . . . ?
